data_4081668
loop_
_publ_author_name
'Nikitin, Kirill'
'M\"uller-Bunz, Helge'
'McGlinchey, Michael J.'

_publ_section_title
;
 Diels--Alder Reactions of 9-Ferrocenyl- and 9,10-Diferrocenylanthracene:
 Steric Control of 9,10- versus 1,4-Cycloaddition
;
_journal_issue 20
_journal_name_full Organometallics
_journal_page_first 6118
_journal_paper_doi 10.1021/om400762f
_journal_volume 32
_journal_year 2013
_chemical_formula_moiety 'C34 H30 Fe O4'
_chemical_formula_sum 'C34 H30 Fe O4'
_chemical_formula_weight 558.43
_chemical_name_systematic
; 
 ? 
;
_space_group_IT_number 14
_symmetry_cell_setting monoclinic
_symmetry_space_group_name_Hall '-P 2ybc'
_symmetry_space_group_name_H-M 'P 1 21/c 1'
_atom_sites_solution_hydrogens geom
_atom_sites_solution_primary direct
_atom_sites_solution_secondary difmap
_audit_creation_method SHELXL-97
_cell_angle_alpha 90.00
_cell_angle_beta 115.108(3)
_cell_angle_gamma 90.00
_cell_formula_units_Z 4
_cell_length_a 13.5063(3)
_cell_length_b 16.1929(2)
_cell_length_c 13.1093(3)
_cell_measurement_reflns_used 14890
_cell_measurement_temperature 100(2)
_cell_measurement_theta_max 29.5669
_cell_measurement_theta_min 3.2759
_cell_volume 2596.17(11)
_computing_cell_refinement
; 
CrysAlisPro, Oxford Diffraction Ltd., 
Version 1.171.34.44 (release 25-10-2010 CrysAlis171 .NET) 
(compiled Oct 25 2010,18:11:34) 
;
_computing_data_collection
; 
CrysAlisPro, Oxford Diffraction Ltd., 
Version 1.171.34.44 (release 25-10-2010 CrysAlis171 .NET) 
(compiled Oct 25 2010,18:11:34) 
;
_computing_data_reduction
; 
CrysAlisPro, Oxford Diffraction Ltd., 
Version 1.171.34.44 (release 25-10-2010 CrysAlis171 .NET) 
(compiled Oct 25 2010,18:11:34) 
;
_computing_structure_refinement 'SHELXL-97 (Sheldrick, 2008)'
_computing_structure_solution 'SHELXS-97 (Sheldrick, 2008)'
_diffrn_ambient_temperature 100(2)
_diffrn_detector_area_resol_mean 10.3196
_diffrn_measured_fraction_theta_full 0.993
_diffrn_measured_fraction_theta_max 0.889
_diffrn_measurement_device_type 'SuperNova, Dual, Cu at zero, Atlas'
_diffrn_measurement_method '\w scans'
_diffrn_radiation_monochromator mirror
_diffrn_radiation_source 'SuperNova (Mo) X-ray Source'
_diffrn_radiation_type MoK\a
_diffrn_radiation_wavelength 0.71073
_diffrn_reflns_av_R_equivalents 0.0276
_diffrn_reflns_av_sigmaI/netI 0.0225
_diffrn_reflns_limit_h_max 18
_diffrn_reflns_limit_h_min -18
_diffrn_reflns_limit_k_max 22
_diffrn_reflns_limit_k_min -22
_diffrn_reflns_limit_l_max 18
_diffrn_reflns_limit_l_min -17
_diffrn_reflns_number 33504
_diffrn_reflns_theta_full 27.00
_diffrn_reflns_theta_max 29.63
_diffrn_reflns_theta_min 3.28
_exptl_absorpt_coefficient_mu 0.621
_exptl_absorpt_correction_T_max 0.975
_exptl_absorpt_correction_T_min 0.920
_exptl_absorpt_correction_type analytical
_exptl_absorpt_process_details
; 
CrysAlisPro, Oxford Diffraction Ltd., 
Version 1.171.34.44 (release 25-10-2010 CrysAlis171 .NET) 
(compiled Oct 25 2010,18:11:34) 
;
_exptl_crystal_colour orange
_exptl_crystal_density_diffrn 1.429
_exptl_crystal_density_method 'not measured'
_exptl_crystal_description rod
_exptl_crystal_F_000 1168
_exptl_crystal_size_max 0.1972
_exptl_crystal_size_mid 0.1028
_exptl_crystal_size_min 0.0515
_refine_diff_density_max 0.378
_refine_diff_density_min -0.416
_refine_diff_density_rms 0.056
_refine_ls_extinction_method none
_refine_ls_goodness_of_fit_ref 1.055
_refine_ls_hydrogen_treatment constr
_refine_ls_matrix_type full
_refine_ls_number_parameters 354
_refine_ls_number_reflns 6499
_refine_ls_number_restraints 0
_refine_ls_restrained_S_all 1.055
_refine_ls_R_factor_all 0.0383
_refine_ls_R_factor_gt 0.0316
_refine_ls_shift/su_max 0.002
_refine_ls_shift/su_mean 0.000
_refine_ls_structure_factor_coef Fsqd
_refine_ls_weighting_details 'calc w=1/[\s^2^(Fo^2^)+(0.0280P)^2^+2.0046P] where P=(Fo^2^+2Fc^2^)/3'
_refine_ls_weighting_scheme calc
_refine_ls_wR_factor_gt 0.0733
_refine_ls_wR_factor_ref 0.0773
_reflns_number_gt 5730
_reflns_number_total 6499
_reflns_threshold_expression I>2\s(I)
_cod_data_source_file om400762f_si_002.cif
_cod_data_source_block nik32(24)
_cod_original_sg_symbol_H-M 'P 21/c'
_cod_database_code 4081668

loop_
_symmetry_equiv_pos_as_xyz
'x, y, z'
'-x, y+1/2, -z+1/2'
'-x, -y, -z'
'x, -y-1/2, z-1/2'

loop_
_atom_site_label
_atom_site_type_symbol
_atom_site_fract_x
_atom_site_fract_y
_atom_site_fract_z
_atom_site_U_iso_or_equiv
_atom_site_adp_type
_atom_site_occupancy
_atom_site_symmetry_multiplicity
_atom_site_calc_flag
_atom_site_refinement_flags
C1 C 0.22992(12) 1.04471(9) 0.63340(12) 0.0159(3) Uani 1 1 d .
H1 H 0.2836 1.0343 0.6060 0.019 Uiso 1 1 calc R
C2 C 0.16791(13) 1.11730(9) 0.60271(13) 0.0204(3) Uani 1 1 d .
H2 H 0.1798 1.1558 0.5544 0.024 Uiso 1 1 calc R
C3 C 0.08945(13) 1.13373(9) 0.64191(14) 0.0216(3) Uani 1 1 d .
H3 H 0.0487 1.1837 0.6217 0.026 Uiso 1 1 calc R
C4 C 0.07071(12) 1.07654(9) 0.71115(12) 0.0174(3) Uani 1 1 d .
H4 H 0.0166 1.0869 0.7379 0.021 Uiso 1 1 calc R
C4A C 0.13160(11) 1.00460(9) 0.74053(11) 0.0134(3) Uani 1 1 d .
C5 C -0.00117(12) 0.81034(9) 0.70623(12) 0.0169(3) Uani 1 1 d .
H5 H -0.0540 0.8226 0.7341 0.020 Uiso 1 1 calc R
C6 C -0.01614(12) 0.74329(9) 0.63443(12) 0.0181(3) Uani 1 1 d .
H6 H -0.0781 0.7084 0.6147 0.022 Uiso 1 1 calc R
C7 C 0.06030(12) 0.72794(9) 0.59212(12) 0.0173(3) Uani 1 1 d .
H7 H 0.0491 0.6833 0.5414 0.021 Uiso 1 1 calc R
C8 C 0.15357(12) 0.77707(9) 0.62273(12) 0.0149(3) Uani 1 1 d .
H8 H 0.2046 0.7663 0.5920 0.018 Uiso 1 1 calc R
C8A C 0.17156(11) 0.84163(8) 0.69811(11) 0.0126(3) Uani 1 1 d .
C9 C 0.26972(11) 0.90258(8) 0.74357(11) 0.0117(3) Uani 1 1 d .
Fe Fe 0.379739(16) 0.876163(12) 0.562918(16) 0.01164(6) Uani 1 1 d .
C17 C 0.36299(11) 0.88322(8) 0.71179(11) 0.0116(3) Uani 1 1 d .
C18 C 0.44337(11) 0.94083(9) 0.71132(11) 0.0135(3) Uani 1 1 d .
H18 H 0.4406 0.9990 0.7191 0.016 Uiso 1 1 calc R
C19 C 0.52777(12) 0.89702(9) 0.69736(12) 0.0149(3) Uani 1 1 d .
H19 H 0.5906 0.9207 0.6939 0.018 Uiso 1 1 calc R
C20 C 0.50168(12) 0.81156(9) 0.68952(11) 0.0146(3) Uani 1 1 d .
H20 H 0.5439 0.7679 0.6798 0.018 Uiso 1 1 calc R
C21 C 0.40109(11) 0.80296(9) 0.69892(11) 0.0132(3) Uani 1 1 d .
H21 H 0.3650 0.7522 0.6970 0.016 Uiso 1 1 calc R
C22 C 0.23306(12) 0.90477(10) 0.43242(12) 0.0190(3) Uani 1 1 d .
H22 H 0.1682 0.9202 0.4391 0.023 Uiso 1 1 calc R
C23 C 0.31641(13) 0.95933(9) 0.43395(12) 0.0185(3) Uani 1 1 d .
H23 H 0.3166 1.0177 0.4414 0.022 Uiso 1 1 calc R
C24 C 0.39941(13) 0.91129(9) 0.42241(12) 0.0178(3) Uani 1 1 d .
H24 H 0.4647 0.9319 0.4210 0.021 Uiso 1 1 calc R
C25 C 0.36714(13) 0.82698(10) 0.41329(12) 0.0183(3) Uani 1 1 d .
H25 H 0.4072 0.7813 0.4048 0.022 Uiso 1 1 calc R
C26 C 0.26450(13) 0.82299(10) 0.41909(12) 0.0195(3) Uani 1 1 d .
H26 H 0.2239 0.7742 0.4148 0.023 Uiso 1 1 calc R
C9A C 0.21310(11) 0.98800(8) 0.70371(11) 0.0130(3) Uani 1 1 d .
C10 C 0.11453(11) 0.93562(9) 0.80936(11) 0.0132(3) Uani 1 1 d .
H10 H 0.0556 0.9481 0.8342 0.016 Uiso 1 1 calc R
C10A C 0.09128(12) 0.85889(9) 0.73656(11) 0.0137(3) Uani 1 1 d .
C11 C 0.22474(11) 0.92167(8) 0.90692(11) 0.0124(3) Uani 1 1 d .
C12 C 0.30877(11) 0.90282(8) 0.87518(11) 0.0121(3) Uani 1 1 d .
C13 C 0.41344(11) 0.88892(8) 0.96124(11) 0.0125(3) Uani 1 1 d .
O1 O 0.49660(8) 0.86699(6) 0.93226(8) 0.0166(2) Uani 1 1 d .
C27 C 0.60628(12) 0.88194(9) 1.00991(13) 0.0176(3) Uani 1 1 d .
H27A H 0.6518 0.8886 0.9679 0.021 Uiso 1 1 calc R
H27B H 0.6095 0.9343 1.0502 0.021 Uiso 1 1 calc R
O2 O 0.64995(9) 0.81866(7) 1.08872(9) 0.0235(2) Uani 1 1 d .
C28 C 0.66837(15) 0.74483(11) 1.04087(17) 0.0307(4) Uani 1 1 d .
H28A H 0.5980 0.7207 0.9903 0.046 Uiso 1 1 calc R
H28B H 0.7087 0.7055 1.1010 0.046 Uiso 1 1 calc R
H28C H 0.7111 0.7574 0.9982 0.046 Uiso 1 1 calc R
C14 C 0.43059(12) 0.89610(9) 1.07369(12) 0.0150(3) Uani 1 1 d .
H14 H 0.5016 0.8862 1.1315 0.018 Uiso 1 1 calc R
C15 C 0.34636(12) 0.91733(9) 1.10322(12) 0.0153(3) Uani 1 1 d .
H15 H 0.3601 0.9235 1.1801 0.018 Uiso 1 1 calc R
C16 C 0.24232(11) 0.92938(8) 1.01892(12) 0.0134(3) Uani 1 1 d .
O3 O 0.14996(8) 0.94894(7) 1.03539(8) 0.0169(2) Uani 1 1 d .
C29 C 0.16389(12) 0.96824(9) 1.14631(12) 0.0171(3) Uani 1 1 d .
H29A H 0.0912 0.9717 1.1475 0.021 Uiso 1 1 calc R
H29B H 0.2051 0.9231 1.1978 0.021 Uiso 1 1 calc R
O4 O 0.21938(9) 1.04248(6) 1.18530(9) 0.0181(2) Uani 1 1 d .
C30 C 0.16468(14) 1.11127(10) 1.11681(15) 0.0256(3) Uani 1 1 d .
H30A H 0.1645 1.1054 1.0423 0.038 Uiso 1 1 calc R
H30B H 0.2027 1.1623 1.1522 0.038 Uiso 1 1 calc R
H30C H 0.0892 1.1134 1.1088 0.038 Uiso 1 1 calc R

loop_
_atom_site_aniso_label
_atom_site_aniso_U_11
_atom_site_aniso_U_22
_atom_site_aniso_U_33
_atom_site_aniso_U_23
_atom_site_aniso_U_13
_atom_site_aniso_U_12
C1 0.0175(7) 0.0158(7) 0.0149(7) 0.0010(5) 0.0074(6) 0.0012(5)
C2 0.0254(8) 0.0163(7) 0.0202(7) 0.0063(6) 0.0104(6) 0.0021(6)
C3 0.0236(8) 0.0164(7) 0.0230(8) 0.0043(6) 0.0082(7) 0.0069(6)
C4 0.0160(7) 0.0193(7) 0.0160(7) -0.0003(6) 0.0058(6) 0.0033(6)
C4A 0.0128(6) 0.0142(6) 0.0109(6) -0.0010(5) 0.0029(5) -0.0005(5)
C5 0.0134(7) 0.0204(7) 0.0156(7) 0.0028(6) 0.0049(6) -0.0006(6)
C6 0.0148(7) 0.0174(7) 0.0179(7) 0.0015(6) 0.0028(6) -0.0038(6)
C7 0.0179(7) 0.0133(6) 0.0160(7) -0.0009(5) 0.0025(6) -0.0006(5)
C8 0.0147(7) 0.0152(6) 0.0128(6) 0.0013(5) 0.0039(5) 0.0015(5)
C8A 0.0127(6) 0.0124(6) 0.0105(6) 0.0025(5) 0.0028(5) -0.0005(5)
C9 0.0131(6) 0.0125(6) 0.0091(6) 0.0000(5) 0.0043(5) -0.0006(5)
Fe 0.01295(10) 0.01317(10) 0.00905(10) -0.00027(7) 0.00490(8) -0.00057(7)
C17 0.0128(6) 0.0136(6) 0.0074(6) 0.0000(5) 0.0032(5) -0.0001(5)
C18 0.0143(6) 0.0145(6) 0.0103(6) -0.0016(5) 0.0039(5) -0.0022(5)
C19 0.0125(6) 0.0199(7) 0.0116(6) -0.0005(5) 0.0044(5) -0.0022(5)
C20 0.0143(7) 0.0172(7) 0.0119(6) 0.0008(5) 0.0052(5) 0.0021(5)
C21 0.0153(6) 0.0135(6) 0.0103(6) 0.0011(5) 0.0050(5) 0.0004(5)
C22 0.0160(7) 0.0282(8) 0.0096(6) -0.0001(6) 0.0024(6) 0.0020(6)
C23 0.0243(8) 0.0193(7) 0.0108(6) 0.0026(5) 0.0063(6) 0.0022(6)
C24 0.0212(7) 0.0226(7) 0.0111(6) 0.0010(6) 0.0083(6) -0.0014(6)
C25 0.0240(8) 0.0212(7) 0.0104(6) -0.0022(5) 0.0080(6) -0.0001(6)
C26 0.0216(7) 0.0244(8) 0.0110(6) -0.0037(6) 0.0053(6) -0.0062(6)
C9A 0.0137(6) 0.0127(6) 0.0104(6) -0.0009(5) 0.0031(5) -0.0001(5)
C10 0.0120(6) 0.0160(6) 0.0118(6) -0.0001(5) 0.0052(5) 0.0001(5)
C10A 0.0144(6) 0.0149(6) 0.0102(6) 0.0019(5) 0.0038(5) 0.0006(5)
C11 0.0130(6) 0.0114(6) 0.0119(6) 0.0006(5) 0.0042(5) -0.0006(5)
C12 0.0154(7) 0.0105(6) 0.0101(6) 0.0007(5) 0.0053(5) -0.0003(5)
C13 0.0135(6) 0.0113(6) 0.0126(6) 0.0002(5) 0.0055(5) -0.0001(5)
O1 0.0114(5) 0.0244(5) 0.0123(5) -0.0012(4) 0.0036(4) 0.0031(4)
C27 0.0122(7) 0.0189(7) 0.0198(7) 0.0005(6) 0.0049(6) -0.0017(5)
O2 0.0189(5) 0.0286(6) 0.0191(5) 0.0051(5) 0.0043(5) 0.0074(5)
C28 0.0239(8) 0.0255(8) 0.0447(11) 0.0075(8) 0.0164(8) 0.0090(7)
C14 0.0161(7) 0.0138(6) 0.0118(6) 0.0001(5) 0.0028(5) 0.0015(5)
C15 0.0195(7) 0.0158(6) 0.0102(6) 0.0001(5) 0.0062(6) 0.0004(6)
C16 0.0156(7) 0.0126(6) 0.0143(6) -0.0010(5) 0.0084(6) -0.0011(5)
O3 0.0153(5) 0.0255(5) 0.0118(5) -0.0027(4) 0.0076(4) -0.0008(4)
C29 0.0201(7) 0.0212(7) 0.0133(6) -0.0015(5) 0.0103(6) -0.0010(6)
O4 0.0183(5) 0.0176(5) 0.0165(5) -0.0010(4) 0.0055(4) 0.0010(4)
C30 0.0281(9) 0.0216(8) 0.0292(9) 0.0064(7) 0.0141(7) 0.0068(7)

loop_
_atom_type_symbol
_atom_type_description
_atom_type_scat_dispersion_real
_atom_type_scat_dispersion_imag
_atom_type_scat_source
C C 0.0033 0.0016 'International Tables Vol C Tables 4.2.6.8 and 6.1.1.4'
H H 0.0000 0.0000 'International Tables Vol C Tables 4.2.6.8 and 6.1.1.4'
O O 0.0106 0.0060 'International Tables Vol C Tables 4.2.6.8 and 6.1.1.4'
Fe Fe 0.3463 0.8444 'International Tables Vol C Tables 4.2.6.8 and 6.1.1.4'

loop_
_geom_angle_atom_site_label_1
_geom_angle_atom_site_label_2
_geom_angle_atom_site_label_3
_geom_angle
C9A C1 C2 120.03(14)
C9A C1 H1 120.0
C2 C1 H1 120.0
C3 C2 C1 120.87(14)
C3 C2 H2 119.6
C1 C2 H2 119.6
C2 C3 C4 119.53(14)
C2 C3 H3 120.2
C4 C3 H3 120.2
C4A C4 C3 119.37(14)
C4A C4 H4 120.3
C3 C4 H4 120.3
C4 C4A C9A 121.75(13)
C4 C4A C10 124.37(13)
C9A C4A C10 113.82(12)
C10A C5 C6 119.41(14)
C10A C5 H5 120.3
C6 C5 H5 120.3
C7 C6 C5 119.37(13)
C7 C6 H6 120.3
C5 C6 H6 120.3
C6 C7 C8 121.13(14)
C6 C7 H7 119.4
C8 C7 H7 119.4
C8A C8 C7 119.84(13)
C8A C8 H8 120.1
C7 C8 H8 120.1
C8 C8A C10A 118.50(13)
C8 C8A C9 127.92(13)
C10A C8A C9 113.51(12)
C17 C9 C8A 115.84(11)
C17 C9 C9A 115.93(11)
C8A C9 C9A 102.56(11)
C17 C9 C12 111.70(11)
C8A C9 C12 104.84(10)
C9A C9 C12 104.67(10)
C23 Fe C22 40.76(6)
C23 Fe C18 107.96(6)
C22 Fe C18 123.03(6)
C23 Fe C24 40.72(6)
C22 Fe C24 68.58(6)
C18 Fe C24 123.31(6)
C23 Fe C19 120.95(6)
C22 Fe C19 157.45(6)
C18 Fe C19 40.44(6)
C24 Fe C19 105.96(6)
C23 Fe C25 68.27(6)
C22 Fe C25 68.37(6)
C18 Fe C25 159.23(6)
C24 Fe C25 40.54(6)
C19 Fe C25 122.56(6)
C23 Fe C26 68.23(6)
C22 Fe C26 40.61(6)
C18 Fe C26 159.01(6)
C24 Fe C26 68.19(6)
C19 Fe C26 159.58(6)
C25 Fe C26 40.45(6)
C23 Fe C21 162.25(6)
C22 Fe C21 125.79(6)
C18 Fe C21 67.89(6)
C24 Fe C21 156.18(6)
C19 Fe C21 67.91(6)
C25 Fe C21 121.88(6)
C26 Fe C21 109.07(6)
C23 Fe C20 155.82(6)
C22 Fe C20 161.42(6)
C18 Fe C20 67.96(6)
C24 Fe C20 120.05(6)
C19 Fe C20 40.40(6)
C25 Fe C20 106.63(6)
C26 Fe C20 124.16(6)
C21 Fe C20 40.42(5)
C23 Fe C17 124.84(6)
C22 Fe C17 108.83(6)
C18 Fe C17 40.81(5)
C24 Fe C17 160.67(6)
C19 Fe C17 68.70(5)
C25 Fe C17 157.96(6)
C26 Fe C17 123.16(6)
C21 Fe C17 40.75(5)
C20 Fe C17 68.69(5)
C18 C17 C21 106.21(12)
C18 C17 C9 125.81(12)
C21 C17 C9 126.91(12)
C18 C17 Fe 69.17(8)
C21 C17 Fe 69.47(7)
C9 C17 Fe 135.12(9)
C19 C18 C17 109.06(12)
C19 C18 Fe 70.02(8)
C17 C18 Fe 70.02(8)
C19 C18 H18 125.5
C17 C18 H18 125.5
Fe C18 H18 126.1
C18 C19 C20 107.94(12)
C18 C19 Fe 69.54(8)
C20 C19 Fe 69.94(8)
C18 C19 H19 126.0
C20 C19 H19 126.0
Fe C19 H19 126.1
C19 C20 C21 107.81(12)
C19 C20 Fe 69.67(8)
C21 C20 Fe 69.69(8)
C19 C20 H20 126.1
C21 C20 H20 126.1
Fe C20 H20 126.1
C20 C21 C17 108.97(12)
C20 C21 Fe 69.89(8)
C17 C21 Fe 69.78(8)
C20 C21 H21 125.5
C17 C21 H21 125.5
Fe C21 H21 126.4
C26 C22 C23 107.67(13)
C26 C22 Fe 70.05(9)
C23 C22 Fe 69.50(8)
C26 C22 H22 126.2
C23 C22 H22 126.2
Fe C22 H22 125.9
C24 C23 C22 108.22(14)
C24 C23 Fe 69.88(8)
C22 C23 Fe 69.74(8)
C24 C23 H23 125.9
C22 C23 H23 125.9
Fe C23 H23 126.1
C25 C24 C23 107.83(13)
C25 C24 Fe 69.96(8)
C23 C24 Fe 69.40(8)
C25 C24 H24 126.1
C23 C24 H24 126.1
Fe C24 H24 126.1
C26 C25 C24 108.07(13)
C26 C25 Fe 69.79(8)
C24 C25 Fe 69.50(8)
C26 C25 H25 126.0
C24 C25 H25 126.0
Fe C25 H25 126.3
C25 C26 C22 108.22(13)
C25 C26 Fe 69.76(8)
C22 C26 Fe 69.34(8)
C25 C26 H26 125.9
C22 C26 H26 125.9
Fe C26 H26 126.6
C1 C9A C4A 118.41(13)
C1 C9A C9 127.94(13)
C4A C9A C9 113.55(12)
C11 C10 C4A 105.67(11)
C11 C10 C10A 106.06(11)
C4A C10 C10A 105.83(11)
C11 C10 H10 112.9
C4A C10 H10 112.9
C10A C10 H10 112.9
C5 C10A C8A 121.60(13)
C5 C10A C10 124.55(13)
C8A C10A C10 113.82(12)
C16 C11 C12 122.51(13)
C16 C11 C10 123.07(12)
C12 C11 C10 114.39(12)
C11 C12 C13 117.64(12)
C11 C12 C9 112.93(12)
C13 C12 C9 129.42(12)
O1 C13 C14 121.58(12)
O1 C13 C12 118.78(12)
C14 C13 C12 119.64(13)
C13 O1 C27 118.97(11)
O2 C27 O1 113.01(12)
O2 C27 H27A 109.0
O1 C27 H27A 109.0
O2 C27 H27B 109.0
O1 C27 H27B 109.0
H27A C27 H27B 107.8
C27 O2 C28 112.90(12)
O2 C28 H28A 109.5
O2 C28 H28B 109.5
H28A C28 H28B 109.5
O2 C28 H28C 109.5
H28A C28 H28C 109.5
H28B C28 H28C 109.5
C15 C14 C13 121.69(13)
C15 C14 H14 119.2
C13 C14 H14 119.2
C16 C15 C14 119.05(13)
C16 C15 H15 120.5
C14 C15 H15 120.5
C15 C16 O3 125.60(12)
C15 C16 C11 119.42(13)
O3 C16 C11 114.98(12)
C16 O3 C29 118.14(11)
O4 C29 O3 112.49(11)
O4 C29 H29A 109.1
O3 C29 H29A 109.1
O4 C29 H29B 109.1
O3 C29 H29B 109.1
H29A C29 H29B 107.8
C29 O4 C30 112.88(12)
O4 C30 H30A 109.5
O4 C30 H30B 109.5
H30A C30 H30B 109.5
O4 C30 H30C 109.5
H30A C30 H30C 109.5
H30B C30 H30C 109.5

loop_
_geom_bond_atom_site_label_1
_geom_bond_atom_site_label_2
_geom_bond_distance
C1 C9A 1.386(2)
C1 C2 1.400(2)
C1 H1 0.9500
C2 C3 1.386(2)
C2 H2 0.9500
C3 C4 1.393(2)
C3 H3 0.9500
C4 C4A 1.383(2)
C4 H4 0.9500
C4A C9A 1.4028(19)
C4A C10 1.5138(19)
C5 C10A 1.384(2)
C5 C6 1.394(2)
C5 H5 0.9500
C6 C7 1.386(2)
C6 H6 0.9500
C7 C8 1.397(2)
C7 H7 0.9500
C8 C8A 1.3873(19)
C8 H8 0.9500
C8A C10A 1.4041(19)
C8A C9 1.5545(19)
C9 C17 1.5180(19)
C9 C9A 1.5595(19)
C9 C12 1.5756(18)
Fe C23 2.0436(15)
Fe C22 2.0468(15)
Fe C18 2.0496(14)
Fe C24 2.0499(14)
Fe C19 2.0560(14)
Fe C25 2.0560(14)
Fe C26 2.0563(15)
Fe C21 2.0569(14)
Fe C20 2.0596(14)
Fe C17 2.0610(13)
C17 C18 1.4334(19)
C17 C21 1.4338(19)
C18 C19 1.419(2)
C18 H18 0.9500
C19 C20 1.421(2)
C19 H19 0.9500
C20 C21 1.4222(19)
C20 H20 0.9500
C21 H21 0.9500
C22 C26 1.424(2)
C22 C23 1.424(2)
C22 H22 0.9500
C23 C24 1.424(2)
C23 H23 0.9500
C24 C25 1.423(2)
C24 H24 0.9500
C25 C26 1.422(2)
C25 H25 0.9500
C26 H26 0.9500
C10 C11 1.5121(19)
C10 C10A 1.5162(19)
C10 H10 1.0000
C11 C16 1.3899(19)
C11 C12 1.3983(19)
C12 C13 1.4031(19)
C13 O1 1.3761(17)
C13 C14 1.3967(19)
O1 C27 1.4176(17)
C27 O2 1.3957(18)
C27 H27A 0.9900
C27 H27B 0.9900
O2 C28 1.420(2)
C28 H28A 0.9800
C28 H28B 0.9800
C28 H28C 0.9800
C14 C15 1.391(2)
C14 H14 0.9500
C15 C16 1.384(2)
C15 H15 0.9500
C16 O3 1.3899(17)
O3 C29 1.4196(16)
C29 O4 1.3940(18)
C29 H29A 0.9900
C29 H29B 0.9900
O4 C30 1.4246(19)
C30 H30A 0.9800
C30 H30B 0.9800
C30 H30C 0.9800

loop_
_geom_torsion_atom_site_label_1
_geom_torsion_atom_site_label_2
_geom_torsion_atom_site_label_3
_geom_torsion_atom_site_label_4
_geom_torsion
C9A C1 C2 C3 0.1(2)
C1 C2 C3 C4 -1.2(2)
C2 C3 C4 C4A 0.6(2)
C3 C4 C4A C9A 0.9(2)
C3 C4 C4A C10 -176.26(14)
C10A C5 C6 C7 -1.9(2)
C5 C6 C7 C8 1.9(2)
C6 C7 C8 C8A 1.0(2)
C7 C8 C8A C10A -3.8(2)
C7 C8 C8A C9 179.41(13)
C8 C8A C9 C17 -7.4(2)
C10A C8A C9 C17 175.65(11)
C8 C8A C9 C9A 119.86(15)
C10A C8A C9 C9A -57.07(14)
C8 C8A C9 C12 -131.02(14)
C10A C8A C9 C12 52.05(14)
C8A C9 C17 C18 158.88(12)
C9A C9 C17 C18 38.60(18)
C12 C9 C17 C18 -81.18(16)
C8A C9 C17 C21 -34.65(19)
C9A C9 C17 C21 -154.93(13)
C12 C9 C17 C21 85.29(16)
C8A C9 C17 Fe 62.97(17)
C9A C9 C17 Fe -57.31(17)
C12 C9 C17 Fe -177.09(10)
C23 Fe C17 C18 -76.63(10)
C22 Fe C17 C18 -119.09(9)
C24 Fe C17 C18 -40.3(2)
C19 Fe C17 C18 37.02(8)
C25 Fe C17 C18 162.20(14)
C26 Fe C17 C18 -161.75(8)
C21 Fe C17 C18 117.48(11)
C20 Fe C17 C18 80.53(9)
C23 Fe C17 C21 165.89(8)
C22 Fe C17 C21 123.43(9)
C18 Fe C17 C21 -117.48(11)
C24 Fe C17 C21 -157.75(16)
C19 Fe C17 C21 -80.46(9)
C25 Fe C17 C21 44.72(19)
C26 Fe C17 C21 80.76(10)
C20 Fe C17 C21 -36.96(8)
C23 Fe C17 C9 43.70(16)
C22 Fe C17 C9 1.24(15)
C18 Fe C17 C9 120.33(17)
C24 Fe C17 C9 80.1(2)
C19 Fe C17 C9 157.35(15)
C25 Fe C17 C9 -77.5(2)
C26 Fe C17 C9 -41.42(16)
C21 Fe C17 C9 -122.19(17)
C20 Fe C17 C9 -159.14(15)
C21 C17 C18 C19 0.58(15)
C9 C17 C18 C19 169.35(12)
Fe C17 C18 C19 -59.32(9)
C21 C17 C18 Fe 59.91(9)
C9 C17 C18 Fe -131.33(13)
C23 Fe C18 C19 -116.95(9)
C22 Fe C18 C19 -159.30(9)
C24 Fe C18 C19 -74.71(10)
C25 Fe C18 C19 -41.0(2)
C26 Fe C18 C19 167.15(15)
C21 Fe C18 C19 81.44(9)
C20 Fe C18 C19 37.66(8)
C17 Fe C18 C19 120.13(12)
C23 Fe C18 C17 122.92(8)
C22 Fe C18 C17 80.57(10)
C24 Fe C18 C17 165.17(8)
C19 Fe C18 C17 -120.13(12)
C25 Fe C18 C17 -161.12(15)
C26 Fe C18 C17 47.03(19)
C21 Fe C18 C17 -38.69(8)
C20 Fe C18 C17 -82.47(9)
C17 C18 C19 C20 -0.31(15)
Fe C18 C19 C20 -59.62(10)
C17 C18 C19 Fe 59.32(9)
C23 Fe C19 C18 81.41(10)
C22 Fe C19 C18 50.59(18)
C24 Fe C19 C18 123.02(9)
C25 Fe C19 C18 163.98(8)
C26 Fe C19 C18 -166.80(15)
C21 Fe C19 C18 -81.36(9)
C20 Fe C19 C18 -119.10(12)
C17 Fe C19 C18 -37.36(8)
C23 Fe C19 C20 -159.50(8)
C22 Fe C19 C20 169.69(14)
C18 Fe C19 C20 119.10(12)
C24 Fe C19 C20 -117.88(9)
C25 Fe C19 C20 -76.92(10)
C26 Fe C19 C20 -47.7(2)
C21 Fe C19 C20 37.73(8)
C17 Fe C19 C20 81.74(9)
C18 C19 C20 C21 -0.10(15)
Fe C19 C20 C21 -59.48(10)
C18 C19 C20 Fe 59.37(9)
C23 Fe C20 C19 47.17(17)
C22 Fe C20 C19 -167.56(16)
C18 Fe C20 C19 -37.69(8)
C24 Fe C20 C19 79.06(10)
C25 Fe C20 C19 121.04(9)
C26 Fe C20 C19 161.83(8)
C21 Fe C20 C19 -119.01(12)
C17 Fe C20 C19 -81.76(9)
C23 Fe C20 C21 166.18(13)
C22 Fe C20 C21 -48.5(2)
C18 Fe C20 C21 81.32(9)
C24 Fe C20 C21 -161.93(8)
C19 Fe C20 C21 119.01(12)
C25 Fe C20 C21 -119.96(9)
C26 Fe C20 C21 -79.17(10)
C17 Fe C20 C21 37.25(8)
C19 C20 C21 C17 0.47(15)
Fe C20 C21 C17 -58.99(9)
C19 C20 C21 Fe 59.46(10)
C18 C17 C21 C20 -0.65(15)
C9 C17 C21 C20 -169.25(12)
Fe C17 C21 C20 59.06(9)
C18 C17 C21 Fe -59.71(9)
C9 C17 C21 Fe 131.69(13)
C23 Fe C21 C20 -161.28(18)
C22 Fe C21 C20 162.88(8)
C18 Fe C21 C20 -81.51(9)
C24 Fe C21 C20 41.67(18)
C19 Fe C21 C20 -37.71(8)
C25 Fe C21 C20 77.86(10)
C26 Fe C21 C20 120.70(9)
C17 Fe C21 C20 -120.26(12)
C23 Fe C21 C17 -41.0(2)
C22 Fe C21 C17 -76.87(10)
C18 Fe C21 C17 38.75(8)
C24 Fe C21 C17 161.93(13)
C19 Fe C21 C17 82.55(9)
C25 Fe C21 C17 -161.89(8)
C26 Fe C21 C17 -119.04(9)
C20 Fe C21 C17 120.26(12)
C23 Fe C22 C26 118.71(12)
C18 Fe C22 C26 -162.29(8)
C24 Fe C22 C26 81.06(9)
C19 Fe C22 C26 161.00(14)
C25 Fe C22 C26 37.33(9)
C21 Fe C22 C26 -77.16(10)
C20 Fe C22 C26 -40.3(2)
C17 Fe C22 C26 -119.35(9)
C18 Fe C22 C23 79.00(10)
C24 Fe C22 C23 -37.65(9)
C19 Fe C22 C23 42.29(18)
C25 Fe C22 C23 -81.38(9)
C26 Fe C22 C23 -118.71(12)
C21 Fe C22 C23 164.13(8)
C20 Fe C22 C23 -159.06(16)
C17 Fe C22 C23 121.94(9)
C26 C22 C23 C24 -0.42(16)
Fe C22 C23 C24 59.50(10)
C26 C22 C23 Fe -59.91(10)
C22 Fe C23 C24 -119.35(13)
C18 Fe C23 C24 120.55(9)
C19 Fe C23 C24 78.16(10)
C25 Fe C23 C24 -37.72(9)
C26 Fe C23 C24 -81.42(10)
C21 Fe C23 C24 -166.03(17)
C20 Fe C23 C24 44.50(18)
C17 Fe C23 C24 162.50(8)
C18 Fe C23 C22 -120.10(9)
C24 Fe C23 C22 119.35(13)
C19 Fe C23 C22 -162.49(8)
C25 Fe C23 C22 81.63(9)
C26 Fe C23 C22 37.93(9)
C21 Fe C23 C22 -46.7(2)
C20 Fe C23 C22 163.86(13)
C17 Fe C23 C22 -78.15(10)
C22 C23 C24 C25 0.23(16)
Fe C23 C24 C25 59.64(10)
C22 C23 C24 Fe -59.41(10)
C23 Fe C24 C25 -119.03(13)
C22 Fe C24 C25 -81.34(10)
C18 Fe C24 C25 162.38(9)
C19 Fe C24 C25 121.78(9)
C26 Fe C24 C25 -37.51(9)
C21 Fe C24 C25 50.47(18)
C20 Fe C24 C25 80.35(10)
C17 Fe C24 C25 -167.25(16)
C22 Fe C24 C23 37.68(9)
C18 Fe C24 C23 -78.60(10)
C19 Fe C24 C23 -119.19(9)
C25 Fe C24 C23 119.03(13)
C26 Fe C24 C23 81.51(10)
C21 Fe C24 C23 169.50(13)
C20 Fe C24 C23 -160.63(9)
C17 Fe C24 C23 -48.2(2)
C23 C24 C25 C26 0.05(16)
Fe C24 C25 C26 59.34(10)
C23 C24 C25 Fe -59.29(10)
C23 Fe C25 C26 -81.49(10)
C22 Fe C25 C26 -37.47(9)
C18 Fe C25 C26 -164.90(15)
C24 Fe C25 C26 -119.37(13)
C19 Fe C25 C26 164.78(9)
C21 Fe C25 C26 82.15(10)
C20 Fe C25 C26 123.57(9)
C17 Fe C25 C26 49.41(19)
C23 Fe C25 C24 37.88(9)
C22 Fe C25 C24 81.90(10)
C18 Fe C25 C24 -45.5(2)
C19 Fe C25 C24 -75.85(10)
C26 Fe C25 C24 119.37(13)
C21 Fe C25 C24 -158.48(9)
C20 Fe C25 C24 -117.06(9)
C17 Fe C25 C24 168.78(14)
C24 C25 C26 C22 -0.31(16)
Fe C25 C26 C22 58.85(10)
C24 C25 C26 Fe -59.16(10)
C23 C22 C26 C25 0.45(16)
Fe C22 C26 C25 -59.12(10)
C23 C22 C26 Fe 59.56(10)
C23 Fe C26 C25 81.61(10)
C22 Fe C26 C25 119.68(13)
C18 Fe C26 C25 165.06(15)
C24 Fe C26 C25 37.60(9)
C19 Fe C26 C25 -39.4(2)
C21 Fe C26 C25 -117.12(9)
C20 Fe C26 C25 -74.76(10)
C17 Fe C26 C25 -160.10(8)
C23 Fe C26 C22 -38.07(9)
C18 Fe C26 C22 45.4(2)
C24 Fe C26 C22 -82.08(10)
C19 Fe C26 C22 -159.03(15)
C25 Fe C26 C22 -119.68(13)
C21 Fe C26 C22 123.20(9)
C20 Fe C26 C22 165.56(9)
C17 Fe C26 C22 80.22(10)
C2 C1 C9A C4A 1.4(2)
C2 C1 C9A C9 177.31(13)
C4 C4A C9A C1 -1.9(2)
C10 C4A C9A C1 175.55(12)
C4 C4A C9A C9 -178.42(12)
C10 C4A C9A C9 -0.98(17)
C17 C9 C9A C1 7.2(2)
C8A C9 C9A C1 -120.06(15)
C12 C9 C9A C1 130.69(15)
C17 C9 C9A C4A -176.71(12)
C8A C9 C9A C4A 56.07(14)
C12 C9 C9A C4A -53.18(14)
C4 C4A C10 C11 -125.75(14)
C9A C4A C10 C11 56.88(15)
C4 C4A C10 C10A 122.02(14)
C9A C4A C10 C10A -55.34(15)
C6 C5 C10A C8A -1.0(2)
C6 C5 C10A C10 177.00(13)
C8 C8A C10A C5 3.8(2)
C9 C8A C10A C5 -178.95(12)
C8 C8A C10A C10 -174.36(12)
C9 C8A C10A C10 2.89(16)
C11 C10 C10A C5 124.28(14)
C4A C10 C10A C5 -123.77(14)
C11 C10 C10A C8A -57.63(15)
C4A C10 C10A C8A 54.32(15)
C4A C10 C11 C16 120.96(14)
C10A C10 C11 C16 -126.99(14)
C4A C10 C11 C12 -57.13(15)
C10A C10 C11 C12 54.93(15)
C16 C11 C12 C13 2.0(2)
C10 C11 C12 C13 -179.89(12)
C16 C11 C12 C9 -176.65(12)
C10 C11 C12 C9 1.45(16)
C17 C9 C12 C11 179.14(11)
C8A C9 C12 C11 -54.65(14)
C9A C9 C12 C11 52.93(14)
C17 C9 C12 C13 0.67(19)
C8A C9 C12 C13 126.88(14)
C9A C9 C12 C13 -125.54(15)
C11 C12 C13 O1 177.41(12)
C9 C12 C13 O1 -4.2(2)
C11 C12 C13 C14 -1.46(19)
C9 C12 C13 C14 176.94(13)
C14 C13 O1 C27 -24.09(19)
C12 C13 O1 C27 157.07(12)
C13 O1 C27 O2 85.29(15)
O1 C27 O2 C28 70.17(16)
O1 C13 C14 C15 -179.25(13)
C12 C13 C14 C15 -0.4(2)
C13 C14 C15 C16 1.8(2)
C14 C15 C16 O3 178.53(13)
C14 C15 C16 C11 -1.3(2)
C12 C11 C16 C15 -0.6(2)
C10 C11 C16 C15 -178.57(13)
C12 C11 C16 O3 179.53(12)
C10 C11 C16 O3 1.60(19)
C15 C16 O3 C29 8.1(2)
C11 C16 O3 C29 -172.04(12)
C16 O3 C29 O4 68.00(16)
O3 C29 O4 C30 59.66(16)
